data_2108433
loop_
_publ_author_name
'Gagor, Anna'

_publ_section_title
;
 Phase transitions in ferroelectric 4-aminopyridinium
 tetrachloroantimonate(III) -- revisited
;
_journal_issue 2
_journal_name_full 'Acta Crystallographica Section B'
_journal_page_first 217
_journal_page_last 225
_journal_paper_doi 10.1107/S2052520618003669
_journal_volume 74
_journal_year 2018
_chemical_formula_sum 'C5 H7 Cl4 N2 Sb'
_chemical_formula_weight 358.69
_space_group_IT_number 14
_space_group_name_Hall '-P 2yn'
_space_group_name_H-M_alt 'P 1 21/n 1'
_symmetry_cell_setting monoclinic
_symmetry_Int_Tables_number 14
_symmetry_space_group_name_Hall '-P 2yn'
_symmetry_space_group_name_H-M 'P 1 21/n 1'
_audit_creation_method 'CrysAlisPro 1.171.38.43 (Rigaku OD, 2015)'
_cell_angle_alpha 90
_cell_angle_beta 123.914(2)
_cell_angle_gamma 90
_cell_formula_units_Z 4
_cell_length_a 13.2080(4)
_cell_length_b 12.526(4)
_cell_length_c 7.9251(3)
_cell_measurement_reflns_used 8893
_cell_measurement_temperature 199.9(2)
_cell_measurement_theta_max 29.1290
_cell_measurement_theta_min 3.2580
_cell_volume 1088.1(4)
_computing_cell_refinement 'CrysAlisPro 1.171.38.43 (Rigaku OD, 2015)'
_computing_data_collection 'CrysAlisPro 1.171.38.43 (Rigaku OD, 2015)'
_computing_data_reduction 'CrysAlisPro 1.171.38.43 (Rigaku OD, 2015)'
_diffrn_ambient_environment N~2~
_diffrn_ambient_temperature 199.9(2)
_diffrn_detector 'CCD plate'
_diffrn_detector_area_resol_mean 10.6249
_diffrn_detector_type Atlas
_diffrn_measured_fraction_theta_full 0.98
_diffrn_measured_fraction_theta_max 0.91
_diffrn_measurement_device 'four-circle diffractometer'
_diffrn_measurement_device_type 'Xcalibur, Atlas'
_diffrn_radiation_monochromator graphite
_diffrn_radiation_probe x-ray
_diffrn_radiation_type 'Mo K\a'
_diffrn_radiation_wavelength 0.71073
_diffrn_reflns_av_R_equivalents 0.0172
_diffrn_reflns_av_unetI/netI 0.0121
_diffrn_reflns_limit_h_max 17
_diffrn_reflns_limit_h_min -18
_diffrn_reflns_limit_k_max 17
_diffrn_reflns_limit_k_min -17
_diffrn_reflns_limit_l_max 10
_diffrn_reflns_limit_l_min -10
_diffrn_reflns_number 14021
_diffrn_reflns_theta_full 27.98
_diffrn_reflns_theta_max 29.45
_diffrn_reflns_theta_min 2.47
_diffrn_source 'fine-focus sealed X-ray tube'
_diffrn_source_type 'Enhance (Mo) X-ray Source'
_exptl_absorpt_coefficient_mu 3.466
_exptl_absorpt_correction_T_max 1.00000
_exptl_absorpt_correction_T_min 0.84110
_exptl_absorpt_correction_type multi-scan
_exptl_absorpt_process_details
;
CrysAlisPro 1.171.38.43 (Rigaku Oxford Diffraction, 2015)
Empirical absorption correction using spherical harmonics,
 implemented in SCALE3 ABSPACK scaling algorithm.
;
_exptl_crystal_density_diffrn 2.190
_exptl_crystal_description prism
_exptl_crystal_F_000 680
_exptl_crystal_size_max 0.233
_exptl_crystal_size_mid 0.162
_exptl_crystal_size_min 0.101
_refine_diff_density_max 0.70
_refine_diff_density_min -0.73
_refine_ls_extinction_method none
_refine_ls_goodness_of_fit_gt 1.10
_refine_ls_goodness_of_fit_ref 1.20
_refine_ls_hydrogen_treatment constr
_refine_ls_number_constraints 0
_refine_ls_number_parameters 109
_refine_ls_number_reflns 2744
_refine_ls_number_restraints 0
_refine_ls_R_factor_all 0.0187
_refine_ls_R_factor_gt 0.0139
_refine_ls_shift/su_max 0.0196
_refine_ls_shift/su_mean 0.0017
_refine_ls_structure_factor_coef Fsqr
_refine_ls_weighting_details w=1/(\s^2^(I)+0.0016I^2^)
_refine_ls_weighting_scheme sigma
_refine_ls_wR_factor_gt 0.0268
_refine_ls_wR_factor_ref 0.0304
_reflns_number_gt 2519
_reflns_number_total 2744
_reflns_threshold_expression I>3\s(I)
_cod_data_source_file V.cif
_cod_data_source_block V
_cod_depositor_comments
;
The following automatic conversions were performed:

data item '_diffrn_radiation_probe' value 'X-ray' was changed to
'x-ray' in accordance with the built-in table derived from the CIF
Core dictionary named 'cif_core.dic' version 2.4.5 last updated on
2014-11-21.

Automatic conversion script
Id: cif_fix_values 6909 2019-04-08 15:41:33Z antanas 
;
_cod_original_sg_symbol_Hall '-P 2yabc'
_cod_original_formula_sum 'C5 H7 Cl4 N2 Sb1'
_cod_database_code 2108433
_oxdiff_exptl_absorpt_empirical_full_min 0.916
_oxdiff_exptl_absorpt_empirical_full_max 1.174
_oxdiff_exptl_absorpt_empirical_details
;
Empirical correction (ABSPACK) includes:
- Absorption correction using spherical harmonics
- Frame scaling
;

loop_
_space_group_symop_id
_space_group_symop_operation_xyz
1 x,y,z
2 -x+1/2,y+1/2,-z+1/2
3 -x,-y,-z
4 x+1/2,-y+1/2,z+1/2

loop_
_atom_site_label
_atom_site_type_symbol
_atom_site_fract_x
_atom_site_fract_y
_atom_site_fract_z
_atom_site_adp_type
_atom_site_U_iso_or_equiv
_atom_site_site_symmetry_multiplicity
_atom_site_occupancy
_atom_site_calc_flag
_atom_site_refinement_flags
_atom_site_disorder_assembly
_atom_site_disorder_group
Sb Sb 0.511351(12) 0.571387(9) 0.759189(15) Uani 0.01917(8) 4 1 d . . .
Cl1a Cl 0.40620(4) 0.71383(4) 0.52663(6) Uani 0.0283(2) 4 1 d . . .
Cl1b Cl 0.64651(4) 0.69029(4) 1.02697(6) Uani 0.0290(2) 4 1 d . . .
Cl2a Cl 0.66408(5) 0.57125(3) 0.63829(9) Uani 0.0294(2) 4 1 d . . .
Cl2b Cl 0.35467(5) 0.58915(4) 0.86125(7) Uani 0.0264(2) 4 1 d . . .
N N 0.16653(15) 0.65019(12) 0.0625(2) Uani 0.0348(8) 4 1 d . . .
C5 C -0.00912(17) 0.68284(18) -0.2746(2) Uani 0.0283(9) 4 1 d . . .
C6 C -0.1047(2) 0.64168(19) -0.4507(3) Uani 0.0364(9) 4 1 d . . .
N1 N -0.12220(17) 0.53468(16) -0.4766(3) Uani 0.0386(8) 4 1 d . . .
C2 C -0.0455(2) 0.46623(18) -0.3300(4) Uani 0.0385(12) 4 1 d . . .
C3 C 0.0533(2) 0.50224(16) -0.1492(3) Uani 0.0319(10) 4 1 d . . .
C4 C 0.07266(16) 0.61308(13) -0.1166(2) Uani 0.0247(8) 4 1 d . . .
H1n H 0.176746 0.718631 0.084184 Uiso 0.0417 4 1 d . . .
H2n H 0.217141 0.605788 0.156704 Uiso 0.0417 4 1 d . . .
H5 H 0.002704 0.758687 -0.257763 Uiso 0.0339 4 1 d . . .
H6 H -0.16061 0.688935 -0.558501 Uiso 0.0437 4 1 d . . .
H2 H -0.060125 0.390862 -0.352103 Uiso 0.0462 4 1 d . . .
H3 H 0.108761 0.452678 -0.046122 Uiso 0.0382 4 1 d . . .
H1 H -0.184369 0.509994 -0.590372 Uiso 0.0463 4 1 d . . .

loop_
_atom_site_aniso_label
_atom_site_aniso_type_symbol
_atom_site_aniso_U_11
_atom_site_aniso_U_22
_atom_site_aniso_U_33
_atom_site_aniso_U_12
_atom_site_aniso_U_13
_atom_site_aniso_U_23
Sb Sb 0.01957(9) 0.01811(10) 0.01690(9) -0.00087(4) 0.00838(7) 0.00009(3)
Cl1a Cl 0.0276(2) 0.0253(2) 0.0255(2) 0.00385(18) 0.0108(2) 0.00684(16)
Cl1b Cl 0.0267(2) 0.0262(2) 0.0238(2) -0.00599(18) 0.00778(19) -0.00451(16)
Cl2a Cl 0.0254(3) 0.0293(3) 0.0326(3) 0.00092(16) 0.0157(2) -0.00077(16)
Cl2b Cl 0.0239(2) 0.0260(2) 0.0268(2) -0.00205(17) 0.0126(2) -0.00051(17)
N N 0.0298(9) 0.0358(9) 0.0259(8) -0.0016(8) 0.0076(7) -0.0069(7)
C5 C 0.0332(10) 0.0259(11) 0.0252(9) 0.0024(7) 0.0159(8) 0.0033(7)
C6 C 0.0295(11) 0.0507(13) 0.0246(10) 0.0048(10) 0.0125(9) 0.0031(9)
N1 N 0.0274(9) 0.0595(12) 0.0287(9) -0.0159(9) 0.0156(8) -0.0190(8)
C2 C 0.0502(14) 0.0338(12) 0.0453(13) -0.0157(11) 0.0351(12) -0.0171(10)
C3 C 0.0393(12) 0.0267(10) 0.0329(11) 0.0003(8) 0.0222(10) -0.0018(8)
C4 C 0.0255(9) 0.0268(9) 0.0244(9) 0.0012(8) 0.0155(8) -0.0009(7)

loop_
_atom_type_symbol
_atom_type_scat_dispersion_real
_atom_type_scat_dispersion_imag
_atom_type_scat_source
C 0.0033 0.0016 'International Tables Vol C tables 4.2.6.8 and 6.1.1.1'
H 0.0000 0.0000 'International Tables Vol C tables 4.2.6.8 and 6.1.1.1'
Cl 0.1484 0.1585 'International Tables Vol C tables 4.2.6.8 and 6.1.1.1'
N 0.0061 0.0033 'International Tables Vol C tables 4.2.6.8 and 6.1.1.1'
Sb -0.5866 1.5461 'International Tables Vol C tables 4.2.6.8 and 6.1.1.1'

loop_
_geom_angle_atom_site_label_1
_geom_angle_atom_site_label_2
_geom_angle_atom_site_label_3
_geom_angle_site_symmetry_1
_geom_angle_site_symmetry_2
_geom_angle_site_symmetry_3
_geom_angle
Cl1a Sb Cl1b . . . 92.56(3)
Cl1a Sb Cl2a . . . 87.35(2)
Cl1a Sb Cl2a . . 3_666 82.39(2)
Cl1a Sb Cl2b . . . 87.43(2)
Cl1a Sb Cl2b . . 3_667 167.34(2)
Cl1b Sb Cl2a . . . 88.82(2)
Cl1b Sb Cl2a . . 3_666 172.66(2)
Cl1b Sb Cl2b . . . 90.02(2)
Cl1b Sb Cl2b . . 3_667 79.02(3)
Cl2a Sb Cl2a . . 3_666 85.64(2)
Cl2a Sb Cl2b . . . 174.602(16)
Cl2a Sb Cl2b . . 3_667 101.77(2)
Cl2a Sb Cl2b 3_666 . . 95.06(2)
Cl2a Sb Cl2b 3_666 . 3_667 106.82(2)
Cl2b Sb Cl2b . . 3_667 83.17(2)
C6 N1 C2 . . . 121.22(16)
N1 C2 C3 . . . 121.0(2)
N C4 C5 . . . 121.47(16)
N C4 C3 . . . 120.06(14)
C5 C4 C3 . . . 118.47(14)

loop_
_geom_bond_atom_site_label_1
_geom_bond_atom_site_label_2
_geom_bond_site_symmetry_1
_geom_bond_site_symmetry_2
_geom_bond_distance
Sb Cl1a . . 2.3775(10)
Sb Cl1b . . 2.3835(7)
Sb Cl2a . . 2.6728(9)
Sb Cl2a . 3_666 3.2155(8)
Sb Cl2b . . 2.6181(7)
Sb Cl2b . 3_667 3.2068(10)
C5 C6 . . 1.357(2)
C5 C4 . . 1.410(2)
C6 N1 . . 1.356(3)
N1 C2 . . 1.341(3)
C2 C3 . . 1.368(3)
C3 C4 . . 1.409(3)

loop_
_geom_hbond_atom_site_label_D
_geom_hbond_atom_site_label_H
_geom_hbond_atom_site_label_A
_geom_hbond_site_symmetry_D
_geom_hbond_site_symmetry_H
_geom_hbond_site_symmetry_A
_geom_hbond_distance_DH
_geom_hbond_distance_HA
_geom_hbond_distance_DA
_geom_hbond_angle_DHA
N H1n Cl2a . . 4_464 0.87 2.69 3.544(3) 168.60
N H2n Cl2a . . 3_666 0.87 2.68 3.522(2) 163.63
N1 H1 Cl2b . . 3_565 0.87 2.41 3.2684(17) 167.80

_cod_database_fobs_code 2108433
